data_1533783
loop_
_publ_author_name
'Blasco, J.'
'Garcia, J.'
'Sanchez, M.C.'
'Campo, J.'
'Subias, G.'
'Perez-Cacho, J.'

_publ_section_title
;
 Magnetic properties of La Ni1-x Mnx O3+d perovskites
;
_journal_name_full 'The European Physical Journal B'
_journal_page_first 469
_journal_page_last 479
_journal_volume 30
_journal_year 2002
_chemical_formula_sum 'La Mn0.5 Ni0.5 O3'
_chemical_name_systematic 'La (Ni0.5 Mn0.5) O3'
_space_group_IT_number 148
_symmetry_space_group_name_Hall '-R 3'
_symmetry_space_group_name_H-M 'R -3 :H'
_cell_angle_alpha 90
_cell_angle_beta 90
_cell_angle_gamma 120
_cell_formula_units_Z 6
_cell_length_a 5.5172
_cell_length_b 5.5172
_cell_length_c 13.2694
_cell_volume 349.800
_citation_journal_id_ASTM EPJBFY
_cod_data_source_file Blasco_EPJBFY_2002_342.cif
_cod_data_source_block La1Mn0.5Ni0.5O3
_cod_original_cell_volume 349.7997
_cod_original_formula_sum 'La1 Mn0.5 Ni0.5 O3'
_cod_database_code 1533783

loop_
_symmetry_equiv_pos_as_xyz
x,y,z
-y,x-y,z
-x+y,-x,z
-x,-y,-z
y,-x+y,-z
x-y,x,-z
x+2/3,y+1/3,z+1/3
-y+2/3,x-y+1/3,z+1/3
-x+y+2/3,-x+1/3,z+1/3
-x+2/3,-y+1/3,-z+1/3
y+2/3,-x+y+1/3,-z+1/3
x-y+2/3,x+1/3,-z+1/3
x+1/3,y+2/3,z+2/3
-y+1/3,x-y+2/3,z+2/3
-x+y+1/3,-x+2/3,z+2/3
-x+1/3,-y+2/3,-z+2/3
y+1/3,-x+y+2/3,-z+2/3
x-y+1/3,x+2/3,-z+2/3

loop_
_atom_site_label
_atom_site_type_symbol
_atom_site_fract_x
_atom_site_fract_y
_atom_site_fract_z
_atom_site_occupancy
_atom_site_U_iso_or_equiv
Mn1 Mn+3 0 0 0 0.9 0.0
O1 O-2 0.5608 0.0122 0.2523 1 0.0
La1 La+3 0 0 0.2497 1 0.0
Ni1 Ni+3 0 0 0 0.1 0.0
Ni2 Ni+3 0 0 0.5 0.9 0.0
Mn2 Mn+3 0 0 0.5 0.1 0.0
